data_8100892
loop_
_publ_author_name
'Hansing, J.'
'Amann, Peter'
'M\"oller, Angela'

_publ_section_title
;
Crystal structure of caesium \m-oxonickel(II)bissilicate, Cs~6~
[NiSi~2~O~8~]
;
_journal_issue 1
_journal_name_full 'Zeitschrift f\"ur Kristallographie - New Crystal Structures'
_journal_page_first 17
_journal_page_last 17
_journal_volume 216
_journal_year 2001
_chemical_formula_structural 'Cs6 Ni O8 Si2'
_chemical_formula_sum 'Cs6 Ni O8 Si2'
_chemical_formula_weight 1040.35
_chemical_name_common Caesium-nickel(II)silicate
_space_group_IT_number 2
_symmetry_cell_setting triclinic
_symmetry_space_group_name_Hall '-P 1'
_symmetry_space_group_name_H-M 'P -1'
_cell_angle_alpha 87.36(3)
_cell_angle_beta 88.79(3)
_cell_angle_gamma 70.08(3)
_cell_formula_units_Z 1
_cell_length_a 6.8917(16)
_cell_length_b 7.0432(16)
_cell_length_c 8.0687(18)
_cell_measurement_temperature 293(2)
_cell_volume 367.82(14)
_diffrn_ambient_temperature 293(2)
_exptl_crystal_density_diffrn 4.697
_cod_database_code 8100892

loop_
_symmetry_equiv_pos_as_xyz
'x, y, z'
'-x, -y, -z'

loop_
_atom_site_label
_atom_site_type_symbol
_atom_site_fract_x
_atom_site_fract_y
_atom_site_fract_z
_atom_site_U_iso_or_equiv
_atom_site_adp_type
_atom_site_occupancy
_atom_site_symmetry_multiplicity
_atom_site_Wyckoff_symbol
_atom_site_calc_flag
_atom_site_refinement_flags
_atom_site_disorder_assembly
_atom_site_disorder_group
Cs1 Cs -0.33900(9) 0.82933(10) 0.16599(6) 0.01966(17) Uani 1 2 i d . . .
Cs2 Cs -0.20190(9) 1.29748(9) -0.00931(6) 0.01703(16) Uani 1 2 i d . . .
Cs3 Cs -0.28150(10) 1.20753(10) 0.47804(7) 0.02586(18) Uani 1 2 i d . . .
Ni Ni 0.0000 0.5000 0.5000 0.0066(3) Uani 1 1 g d S . .
Si Si -0.2225(4) 0.7391(4) -0.2767(2) 0.0097(5) Uani 1 2 i d . . .
O1 O -0.2419(10) 0.7512(9) 0.5162(6) 0.0193(15) Uani 1 2 i d . . .
O2 O 0.0118(9) 0.4676(9) 0.2582(6) 0.0164(14) Uani 1 2 i d . . .
O3 O -0.1836(10) 0.9355(10) -0.2069(7) 0.0214(16) Uani 1 2 i d . . .
O4 O -0.4216(10) 0.7026(10) -0.1887(7) 0.0194(14) Uani 1 2 i d . . .

loop_
_atom_site_aniso_label
_atom_site_aniso_U_11
_atom_site_aniso_U_22
_atom_site_aniso_U_33
_atom_site_aniso_U_23
_atom_site_aniso_U_13
_atom_site_aniso_U_12
Cs1 0.0184(3) 0.0189(3) 0.0144(3) -0.0005(2) -0.0019(2) 0.0032(2)
Cs2 0.0159(3) 0.0158(3) 0.0197(3) 0.0002(2) -0.0001(2) -0.0060(2)
Cs3 0.0260(4) 0.0280(4) 0.0276(3) 0.0074(3) -0.0072(3) -0.0151(3)
Ni 0.0075(7) 0.0056(7) 0.0052(6) -0.0005(5) 0.0011(5) -0.0006(6)
Si 0.0103(12) 0.0079(11) 0.0072(9) -0.0013(8) 0.0004(8) 0.0021(9)
O1 0.024(4) 0.015(3) 0.010(3) -0.003(2) 0.000(2) 0.005(3)
O2 0.015(3) 0.019(3) 0.010(2) 0.001(2) -0.003(2) 0.002(3)
O3 0.027(4) 0.017(4) 0.017(3) -0.006(3) -0.004(3) -0.003(3)
O4 0.015(3) 0.020(4) 0.022(3) 0.000(3) 0.007(2) -0.006(3)

loop_
_geom_bond_atom_site_label_1
_geom_bond_atom_site_label_2
_geom_bond_distance
_geom_bond_site_symmetry_2
_geom_bond_publ_flag
Cs1 O1 2.902(5) . ?
Cs1 O2 2.932(6) . ?
Cs1 O4 3.156(6) 2_475 ?
Cs1 O4 3.156(6) . ?
Cs1 O3 3.157(6) 2_475 ?
Cs1 O3 3.311(6) . ?
Cs1 Si 3.612(3) 2_475 ?
Cs1 Si 3.681(2) . ?
Cs1 Cs1 3.7286(17) 2_475 ?
Cs1 Cs2 3.7320(14) 2_575 ?
Cs1 Ni 3.7550(15) . ?
Cs1 Cs2 3.8217(12) 2_475 ?
Cs2 O4 3.018(6) 2_475 ?
Cs2 O3 3.034(6) . ?
Cs2 O4 3.049(6) 1_565 ?
Cs2 O2 3.090(6) 2_575 ?
Cs2 O3 3.123(6) 2_575 ?
Cs2 O2 3.137(6) 1_565 ?
Cs2 Si 3.667(3) 1_565 ?
Cs2 Si 3.696(3) 2_575 ?
Cs2 Cs1 3.7320(14) 2_575 ?
Cs2 Cs1 3.8217(13) 2_475 ?
Cs2 Cs1 3.8659(14) 1_565 ?
Cs3 O4 3.037(6) 2_475 ?
Cs3 O3 3.055(6) 1_556 ?
Cs3 O1 3.133(7) . ?
Cs3 O1 3.197(7) 2_476 ?
Cs3 Ni 3.2878(10) 1_565 ?
Cs3 O2 3.558(7) 1_565 ?
Cs3 Si 3.672(3) 1_556 ?
Cs3 Si 3.711(3) 2_475 ?
Cs3 O3 3.712(7) 2_575 ?
Cs3 O1 3.717(7) 2_576 ?
Cs3 Cs1 3.9029(14) 2_476 ?
Ni O2 1.971(5) . ?
Ni O2 1.971(5) 2_566 ?
Ni O1 1.982(6) . ?
Ni O1 1.982(6) 2_566 ?
Ni Si 2.615(2) 2_565 ?
Ni Si 2.615(2) 1_556 ?
Ni Cs3 3.2878(10) 1_545 ?
Ni Cs3 3.2878(10) 2_576 ?
Ni Cs1 3.7550(15) 2_566 ?
Si O3 1.623(7) . ?
Si O4 1.624(7) . ?
Si O2 1.673(6) 2_565 ?
Si O1 1.675(5) 1_554 ?
Si Ni 2.615(2) 1_554 ?
Si Cs1 3.612(3) 2_475 ?
Si Cs2 3.667(3) 1_545 ?
Si Cs3 3.672(3) 1_554 ?
Si Cs2 3.696(3) 2_575 ?
Si Cs3 3.711(3) 2_475 ?
Si Cs3 3.929(3) 2_575 ?
O1 Si 1.675(5) 1_556 ?
O1 Cs3 3.197(7) 2_476 ?
O1 Cs3 3.717(7) 2_576 ?
O2 Si 1.673(6) 2_565 ?
O2 Cs2 3.090(6) 2_575 ?
O2 Cs2 3.137(6) 1_545 ?
O2 Cs3 3.558(7) 1_545 ?
O3 Cs3 3.055(6) 1_554 ?
O3 Cs2 3.123(6) 2_575 ?
O3 Cs1 3.157(6) 2_475 ?
O3 Cs3 3.712(7) 2_575 ?
O4 Cs2 3.018(6) 2_475 ?
O4 Cs3 3.037(6) 2_475 ?
O4 Cs2 3.049(6) 1_545 ?
O4 Cs1 3.156(6) 2_475 ?
